data_1514347
loop_
_publ_author_name
'Yin, Qin'
'You, Shu-Li'

_publ_section_title
;
 Asymmetric Chlorocyclization of Indole-3-yl-benzamides for the
 Construction of Fused Indolines.
;
_journal_issue 9
_journal_name_full 'Organic letters'
_journal_page_first 2426
_journal_page_last 2429
_journal_paper_doi 10.1021/ol5007532
_journal_volume 16
_journal_year 2014
_chemical_absolute_configuration ad
_chemical_formula_sum 'C23 H19 Cl N2 O3 S'
_chemical_formula_weight 438.91
_chemical_name_systematic
; 
 ? 
;
_space_group_IT_number 4
_symmetry_cell_setting monoclinic
_symmetry_space_group_name_Hall 'P 2yb'
_symmetry_space_group_name_H-M 'P 1 21 1'
_atom_sites_solution_hydrogens geom
_atom_sites_solution_primary direct
_atom_sites_solution_secondary difmap
_audit_creation_method SHELXL-97
_cell_angle_alpha 90.00
_cell_angle_beta 91.285(2)
_cell_angle_gamma 90.00
_cell_formula_units_Z 4
_cell_length_a 8.7575(7)
_cell_length_b 22.1410(17)
_cell_length_c 10.8356(9)
_cell_measurement_reflns_used 3899
_cell_measurement_temperature 293(2)
_cell_measurement_theta_max 45.958
_cell_measurement_theta_min 5.003
_cell_volume 2100.5(3)
_computing_cell_refinement 'Bruker SMART'
_computing_data_collection 'Bruker SMART'
_computing_data_reduction 'Bruker SHELXTL'
_computing_molecular_graphics 'Bruker SHELXTL'
_computing_publication_material 'Bruker SHELXTL'
_computing_structure_refinement 'SHELXL-97 (Sheldrick, 1997)'
_computing_structure_solution 'SHELXS-97 (Sheldrick, 1990)'
_diffrn_ambient_temperature 293(2)
_diffrn_measured_fraction_theta_full 1.000
_diffrn_measured_fraction_theta_max 1.000
_diffrn_measurement_device_type 'CCD area detector'
_diffrn_measurement_method 'phi and omega scans'
_diffrn_radiation_monochromator graphite
_diffrn_radiation_source 'fine-focus sealed tube'
_diffrn_radiation_type MoK\a
_diffrn_radiation_wavelength 0.71073
_diffrn_reflns_av_R_equivalents 0.0323
_diffrn_reflns_av_sigmaI/netI 0.0457
_diffrn_reflns_limit_h_max 10
_diffrn_reflns_limit_h_min -10
_diffrn_reflns_limit_k_max 23
_diffrn_reflns_limit_k_min -27
_diffrn_reflns_limit_l_max 12
_diffrn_reflns_limit_l_min -13
_diffrn_reflns_number 12830
_diffrn_reflns_theta_full 26.00
_diffrn_reflns_theta_max 26.00
_diffrn_reflns_theta_min 1.84
_exptl_absorpt_coefficient_mu 0.309
_exptl_absorpt_correction_T_max 1.00000
_exptl_absorpt_correction_T_min 0.35442
_exptl_absorpt_correction_type empirical
_exptl_absorpt_process_details sadabs
_exptl_crystal_colour colorless
_exptl_crystal_density_diffrn 1.388
_exptl_crystal_density_method 'not measured'
_exptl_crystal_description prismatic
_exptl_crystal_F_000 912
_exptl_crystal_size_max 0.231
_exptl_crystal_size_mid 0.145
_exptl_crystal_size_min 0.112
_refine_diff_density_max 0.200
_refine_diff_density_min -0.263
_refine_diff_density_rms 0.040
_refine_ls_abs_structure_details 'Flack H D (1983), Acta Cryst. A39, 876-881'
_refine_ls_abs_structure_Flack 0.01(4)
_refine_ls_extinction_method none
_refine_ls_goodness_of_fit_ref 1.012
_refine_ls_hydrogen_treatment mixed
_refine_ls_matrix_type full
_refine_ls_number_parameters 543
_refine_ls_number_reflns 6550
_refine_ls_number_restraints 1
_refine_ls_restrained_S_all 1.012
_refine_ls_R_factor_all 0.0479
_refine_ls_R_factor_gt 0.0385
_refine_ls_shift/su_max 0.011
_refine_ls_shift/su_mean 0.000
_refine_ls_structure_factor_coef Fsqd
_refine_ls_weighting_details 'calc w=1/[\s^2^(Fo^2^)+(0.0526P)^2^+0.0000P] where P=(Fo^2^+2Fc^2^)/3'
_refine_ls_weighting_scheme calc
_refine_ls_wR_factor_gt 0.0910
_refine_ls_wR_factor_ref 0.0964
_reflns_number_gt 5525
_reflns_number_total 6550
_reflns_threshold_expression >2sigma(I)
_cod_data_source_file ol5007532_si_001.cif
_cod_data_source_block cd213233
_cod_depositor_comments
;
The following automatic conversions were performed:

'_symmetry_cell_setting' value 'Monoclinic' changed to 'monoclinic'
according to
/usr/data/users/saulius/crontab/automatic-downloads/rss-feeds/ACS/lib/dictionaries/cif_core.dic
dictionary named 'cif_core.dic' version 2.4.2 from 2011-04-26.

Automatic conversion script
Id: cif_fix_values 2281 2013-09-26 08:29:07Z andrius 

 Adding full bibliography for 1514347.cif.
;
_cod_original_sg_symbol_H-M P2(1)
_cod_database_code 1514347

loop_
_symmetry_equiv_pos_as_xyz
'x, y, z'
'-x, y+1/2, -z'

loop_
_atom_site_label
_atom_site_type_symbol
_atom_site_fract_x
_atom_site_fract_y
_atom_site_fract_z
_atom_site_U_iso_or_equiv
_atom_site_adp_type
_atom_site_occupancy
_atom_site_symmetry_multiplicity
_atom_site_calc_flag
_atom_site_refinement_flags
S1 S 0.85191(7) 1.03109(3) 0.14229(8) 0.0543(2) Uani 1 1 d .
S2 S 0.55033(9) 0.15260(4) 0.63552(9) 0.0641(2) Uani 1 1 d .
Cl1 Cl 0.46730(9) 1.17126(3) 0.10373(7) 0.05442(19) Uani 1 1 d .
Cl2 Cl 1.00891(13) 0.18640(5) 0.75250(9) 0.0869(3) Uani 1 1 d .
N1 N 0.2970(2) 1.02509(11) -0.07254(19) 0.0458(5) Uani 1 1 d .
N2 N 0.6693(2) 1.04891(10) 0.1417(2) 0.0431(5) Uani 1 1 d .
N3 N 1.0668(3) 0.01821(12) 0.6212(2) 0.0528(6) Uani 1 1 d .
N4 N 0.7130(3) 0.12196(11) 0.5920(2) 0.0493(6) Uani 1 1 d .
O1 O 0.5606(2) 1.01048(9) -0.04033(17) 0.0514(5) Uani 1 1 d .
O2 O 0.9164(2) 1.07059(11) 0.0536(3) 0.0761(7) Uani 1 1 d .
O3 O 0.9026(2) 1.03196(11) 0.2679(2) 0.0721(7) Uani 1 1 d .
O4 O 0.8093(3) 0.03153(11) 0.6672(2) 0.0720(6) Uani 1 1 d .
O5 O 0.5019(3) 0.11639(12) 0.7359(3) 0.0927(9) Uani 1 1 d .
O6 O 0.4585(2) 0.15921(12) 0.5272(3) 0.0838(8) Uani 1 1 d .
C1 C 0.4367(3) 1.09076(12) 0.0753(2) 0.0397(6) Uani 1 1 d .
C2 C 0.3062(3) 1.08501(13) -0.0195(3) 0.0478(7) Uani 1 1 d .
H2A H 0.2106 1.0943 0.0198 0.057 Uiso 1 1 calc R
H2B H 0.3207 1.1142 -0.0849 0.057 Uiso 1 1 calc R
C3 C 0.4163(3) 0.99414(13) -0.0808(2) 0.0420(6) Uani 1 1 d .
C4 C 0.5862(3) 1.06445(12) 0.0288(2) 0.0403(6) Uani 1 1 d .
H4 H 0.6422 1.0943 -0.0193 0.048 Uiso 1 1 calc R
C5 C 0.5626(3) 1.03719(12) 0.2356(2) 0.0400(6) Uani 1 1 d .
C6 C 0.4212(3) 1.06022(12) 0.1972(2) 0.0404(6) Uani 1 1 d .
C7 C 0.2962(3) 1.05595(14) 0.2717(3) 0.0525(7) Uani 1 1 d .
H7 H 0.2019 1.0712 0.2458 0.063 Uiso 1 1 calc R
C8 C 0.3140(4) 1.02855(17) 0.3853(3) 0.0676(9) Uani 1 1 d .
H8 H 0.2306 1.0245 0.4363 0.081 Uiso 1 1 calc R
C9 C 0.4542(5) 1.00719(16) 0.4232(3) 0.0716(10) Uani 1 1 d .
H9 H 0.4645 0.9899 0.5012 0.086 Uiso 1 1 calc R
C10 C 0.5805(4) 1.01036(14) 0.3500(3) 0.0581(8) Uani 1 1 d .
H10 H 0.6744 0.9950 0.3766 0.070 Uiso 1 1 calc R
C11 C 0.4172(3) 0.93355(13) -0.1365(2) 0.0458(6) Uani 1 1 d .
C12 C 0.5262(4) 0.89076(15) -0.1032(3) 0.0615(9) Uani 1 1 d .
H12 H 0.6050 0.9012 -0.0483 0.074 Uiso 1 1 calc R
C13 C 0.5196(4) 0.83336(16) -0.1500(4) 0.0734(10) Uani 1 1 d .
H13 H 0.5939 0.8053 -0.1268 0.088 Uiso 1 1 calc R
C14 C 0.4056(4) 0.81706(16) -0.2299(3) 0.0689(9) Uani 1 1 d .
H14 H 0.3999 0.7777 -0.2596 0.083 Uiso 1 1 calc R
C15 C 0.2992(4) 0.85890(17) -0.2662(3) 0.0724(10) Uani 1 1 d .
H15 H 0.2231 0.8482 -0.3233 0.087 Uiso 1 1 calc R
C16 C 0.3031(4) 0.91650(16) -0.2197(3) 0.0632(9) Uani 1 1 d .
H16 H 0.2286 0.9442 -0.2442 0.076 Uiso 1 1 calc R
C17 C 0.8676(3) 0.95663(14) 0.0867(3) 0.0517(7) Uani 1 1 d .
C18 C 0.8324(4) 0.90937(16) 0.1619(3) 0.0683(9) Uani 1 1 d .
H18 H 0.7976 0.9165 0.2410 0.082 Uiso 1 1 calc R
C19 C 0.8489(5) 0.85059(16) 0.1198(3) 0.0769(11) Uani 1 1 d .
H19 H 0.8226 0.8185 0.1704 0.092 Uiso 1 1 calc R
C20 C 0.9034(4) 0.83916(17) 0.0046(4) 0.0706(10) Uani 1 1 d .
C21 C 0.9374(4) 0.88756(19) -0.0685(4) 0.0777(11) Uani 1 1 d .
H21 H 0.9723 0.8805 -0.1477 0.093 Uiso 1 1 calc R
C22 C 0.9219(4) 0.94593(17) -0.0292(3) 0.0669(9) Uani 1 1 d .
H22 H 0.9477 0.9779 -0.0803 0.080 Uiso 1 1 calc R
C23 C 0.9248(6) 0.7749(2) -0.0402(4) 0.1047(16) Uani 1 1 d .
H23A H 0.8354 0.7516 -0.0225 0.157 Uiso 1 1 calc R
H23B H 1.0121 0.7573 0.0012 0.157 Uiso 1 1 calc R
H23C H 0.9404 0.7751 -0.1276 0.157 Uiso 1 1 calc R
C24 C 0.9737(3) 0.12102(14) 0.6543(3) 0.0518(7) Uani 1 1 d .
C25 C 1.1004(4) 0.07578(15) 0.6782(3) 0.0597(8) Uani 1 1 d .
H25A H 1.1949 0.0915 0.6461 0.072 Uiso 1 1 calc R
H25B H 1.1145 0.0702 0.7665 0.072 Uiso 1 1 calc R
C26 C 0.9305(3) 0.00032(14) 0.6210(2) 0.0485(7) Uani 1 1 d .
C27 C 0.8171(4) 0.09523(14) 0.6825(3) 0.0542(7) Uani 1 1 d .
H27 H 0.7876 0.1065 0.7662 0.065 Uiso 1 1 calc R
C28 C 0.8006(3) 0.14507(12) 0.4925(2) 0.0420(6) Uani 1 1 d .
C29 C 0.9541(3) 0.14321(12) 0.5237(2) 0.0431(6) Uani 1 1 d .
C30 C 1.0624(4) 0.16069(14) 0.4399(3) 0.0562(7) Uani 1 1 d .
H30 H 1.1661 0.1589 0.4602 0.067 Uiso 1 1 calc R
C31 C 1.0130(4) 0.18059(15) 0.3266(3) 0.0643(8) Uani 1 1 d .
H31 H 1.0839 0.1928 0.2690 0.077 Uiso 1 1 calc R
C32 C 0.8593(4) 0.18277(15) 0.2964(3) 0.0657(9) Uani 1 1 d .
H32 H 0.8285 0.1971 0.2191 0.079 Uiso 1 1 calc R
C33 C 0.7497(4) 0.16422(13) 0.3781(3) 0.0544(7) Uani 1 1 d .
H33 H 0.6463 0.1647 0.3566 0.065 Uiso 1 1 calc R
C34 C 0.8863(3) -0.05997(14) 0.5748(3) 0.0497(7) Uani 1 1 d .
C35 C 0.7454(4) -0.08544(18) 0.5998(3) 0.0713(10) Uani 1 1 d .
H35 H 0.6746 -0.0641 0.6454 0.086 Uiso 1 1 calc R
C36 C 0.7109(6) -0.1427(2) 0.5564(4) 0.0918(13) Uani 1 1 d .
H36 H 0.6161 -0.1594 0.5731 0.110 Uiso 1 1 calc R
C37 C 0.8124(6) -0.1756(2) 0.4896(4) 0.0922(13) Uani 1 1 d .
H37 H 0.7874 -0.2140 0.4608 0.111 Uiso 1 1 calc R
C38 C 0.9518(5) -0.1505(2) 0.4660(4) 0.0836(11) Uani 1 1 d .
H38 H 1.0230 -0.1722 0.4216 0.100 Uiso 1 1 calc R
C39 C 0.9871(4) -0.09357(18) 0.5076(4) 0.0698(9) Uani 1 1 d .
H39 H 1.0820 -0.0772 0.4899 0.084 Uiso 1 1 calc R
C40 C 0.5952(3) 0.22522(14) 0.6906(3) 0.0540(7) Uani 1 1 d .
C41 C 0.6246(5) 0.23445(17) 0.8140(3) 0.0823(12) Uani 1 1 d .
H41 H 0.6167 0.2026 0.8695 0.099 Uiso 1 1 calc R
C42 C 0.6658(5) 0.29107(17) 0.8553(3) 0.0797(11) Uani 1 1 d .
H42 H 0.6866 0.2968 0.9390 0.096 Uiso 1 1 calc R
C43 C 0.6768(4) 0.33884(15) 0.7774(3) 0.0585(8) Uani 1 1 d .
C44 C 0.6469(4) 0.32853(15) 0.6535(3) 0.0672(9) Uani 1 1 d .
H44 H 0.6539 0.3605 0.5983 0.081 Uiso 1 1 calc R
C45 C 0.6076(4) 0.27292(15) 0.6096(3) 0.0632(8) Uani 1 1 d .
H45 H 0.5893 0.2671 0.5256 0.076 Uiso 1 1 calc R
C46 C 0.7218(5) 0.40038(18) 0.8238(4) 0.0841(11) Uani 1 1 d .
H46A H 0.6357 0.4271 0.8170 0.126 Uiso 1 1 calc R
H46B H 0.8037 0.4158 0.7755 0.126 Uiso 1 1 calc R
H46C H 0.7548 0.3976 0.9087 0.126 Uiso 1 1 calc R

loop_
_atom_site_aniso_label
_atom_site_aniso_U_11
_atom_site_aniso_U_22
_atom_site_aniso_U_33
_atom_site_aniso_U_23
_atom_site_aniso_U_13
_atom_site_aniso_U_12
S1 0.0310(3) 0.0485(4) 0.0830(5) -0.0068(4) -0.0055(3) 0.0018(3)
S2 0.0423(4) 0.0513(5) 0.0993(6) -0.0084(4) 0.0172(4) -0.0032(3)
Cl1 0.0626(4) 0.0356(3) 0.0646(4) 0.0004(3) -0.0062(3) 0.0027(3)
Cl2 0.1142(8) 0.0764(7) 0.0692(5) -0.0235(5) -0.0189(5) -0.0055(6)
N1 0.0413(12) 0.0503(14) 0.0454(12) -0.0031(10) -0.0077(9) 0.0024(11)
N2 0.0333(11) 0.0481(14) 0.0477(12) -0.0019(10) -0.0039(9) 0.0030(9)
N3 0.0434(13) 0.0583(16) 0.0562(14) 0.0044(11) -0.0085(11) 0.0024(11)
N4 0.0435(13) 0.0456(13) 0.0589(14) -0.0003(11) 0.0049(11) 0.0032(11)
O1 0.0390(10) 0.0542(13) 0.0605(12) -0.0188(9) -0.0062(9) 0.0079(8)
O2 0.0400(12) 0.0595(15) 0.130(2) 0.0054(14) 0.0197(12) -0.0066(10)
O3 0.0520(12) 0.0678(14) 0.0947(16) -0.0241(13) -0.0384(12) 0.0119(11)
O4 0.0622(13) 0.0473(12) 0.1078(18) 0.0169(12) 0.0325(12) 0.0027(12)
O5 0.0841(18) 0.0579(16) 0.139(2) 0.0009(15) 0.0619(17) -0.0119(13)
O6 0.0418(12) 0.0794(19) 0.130(2) -0.0285(16) -0.0131(13) 0.0039(11)
C1 0.0376(13) 0.0371(14) 0.0443(14) -0.0020(11) -0.0033(11) 0.0030(11)
C2 0.0404(15) 0.0498(17) 0.0527(16) -0.0033(13) -0.0081(12) 0.0110(12)
C3 0.0387(14) 0.0482(15) 0.0389(13) -0.0011(11) -0.0046(11) 0.0033(12)
C4 0.0367(14) 0.0393(14) 0.0447(14) 0.0033(11) -0.0006(11) 0.0005(11)
C5 0.0420(14) 0.0361(14) 0.0415(13) -0.0022(11) -0.0033(11) 0.0001(12)
C6 0.0390(14) 0.0369(13) 0.0452(14) -0.0052(11) -0.0006(11) -0.0016(11)
C7 0.0504(17) 0.0466(16) 0.0610(18) -0.0115(13) 0.0117(14) -0.0026(13)
C8 0.080(2) 0.061(2) 0.063(2) -0.0032(17) 0.0306(17) -0.0091(19)
C9 0.105(3) 0.067(2) 0.0437(17) 0.0066(15) 0.0118(18) 0.000(2)
C10 0.070(2) 0.0533(18) 0.0503(17) -0.0020(13) -0.0110(16) 0.0058(15)
C11 0.0440(15) 0.0494(16) 0.0438(14) -0.0024(12) -0.0020(12) 0.0035(12)
C12 0.0539(18) 0.0511(19) 0.079(2) -0.0092(15) -0.0173(16) 0.0067(14)
C13 0.071(2) 0.049(2) 0.099(3) -0.0074(18) -0.018(2) 0.0138(16)
C14 0.075(2) 0.0483(19) 0.083(2) -0.0153(17) -0.0059(19) 0.0002(17)
C15 0.073(2) 0.063(2) 0.080(2) -0.0208(18) -0.0196(19) 0.0007(19)
C16 0.063(2) 0.059(2) 0.067(2) -0.0100(16) -0.0165(16) 0.0112(16)
C17 0.0359(14) 0.0544(18) 0.0644(19) -0.0056(14) -0.0070(13) 0.0092(13)
C18 0.087(2) 0.058(2) 0.0593(19) -0.0018(16) -0.0008(17) 0.0146(18)
C19 0.114(3) 0.053(2) 0.063(2) 0.0003(16) -0.006(2) 0.018(2)
C20 0.073(2) 0.064(2) 0.073(2) -0.0173(18) -0.0202(19) 0.0208(18)
C21 0.075(2) 0.086(3) 0.072(2) -0.019(2) 0.0061(19) 0.023(2)
C22 0.060(2) 0.070(2) 0.071(2) 0.0014(18) 0.0125(16) 0.0046(17)
C23 0.124(4) 0.084(3) 0.105(3) -0.037(3) -0.022(3) 0.038(3)
C24 0.0560(18) 0.0505(17) 0.0487(16) -0.0068(13) -0.0063(13) 0.0013(14)
C25 0.0542(18) 0.062(2) 0.0613(18) 0.0046(15) -0.0221(15) -0.0002(15)
C26 0.0470(16) 0.0546(18) 0.0437(15) 0.0179(13) 0.0006(12) 0.0074(14)
C27 0.0633(19) 0.0526(18) 0.0471(15) 0.0037(13) 0.0091(14) 0.0059(15)
C28 0.0419(14) 0.0357(14) 0.0484(14) -0.0047(11) -0.0020(11) 0.0023(11)
C29 0.0437(15) 0.0382(15) 0.0473(14) 0.0001(11) -0.0021(12) 0.0019(12)
C30 0.0501(16) 0.0477(19) 0.0710(19) 0.0080(14) 0.0060(14) 0.0004(14)
C31 0.081(2) 0.052(2) 0.0613(18) 0.0159(15) 0.0191(16) 0.0074(17)
C32 0.092(3) 0.054(2) 0.0505(16) 0.0121(14) -0.0061(17) 0.0162(18)
C33 0.0602(18) 0.0487(18) 0.0537(16) 0.0017(14) -0.0123(14) 0.0066(14)
C34 0.0479(16) 0.0507(17) 0.0503(16) 0.0139(13) -0.0067(13) -0.0005(14)
C35 0.066(2) 0.075(3) 0.073(2) 0.0101(18) 0.0063(17) -0.0085(19)
C36 0.090(3) 0.087(3) 0.098(3) 0.006(3) 0.001(3) -0.041(3)
C37 0.115(4) 0.069(3) 0.092(3) 0.000(2) -0.014(3) -0.014(3)
C38 0.085(3) 0.074(3) 0.091(3) -0.018(2) 0.001(2) 0.004(2)
C39 0.060(2) 0.066(2) 0.083(2) -0.0035(19) 0.0010(17) -0.0050(18)
C40 0.0441(16) 0.0465(17) 0.072(2) -0.0007(14) 0.0103(14) 0.0064(13)
C41 0.132(4) 0.057(2) 0.060(2) 0.0144(17) 0.030(2) 0.014(2)
C42 0.130(3) 0.060(2) 0.0494(18) -0.0061(16) 0.010(2) 0.019(2)
C43 0.0606(19) 0.0531(19) 0.062(2) -0.0027(15) 0.0049(15) 0.0095(15)
C44 0.091(3) 0.0474(19) 0.063(2) 0.0069(15) -0.0009(18) 0.0047(17)
C45 0.079(2) 0.053(2) 0.0569(18) 0.0020(15) -0.0091(16) 0.0071(17)
C46 0.107(3) 0.060(2) 0.085(3) -0.0137(19) -0.009(2) 0.001(2)

loop_
_atom_type_symbol
_atom_type_description
_atom_type_scat_dispersion_real
_atom_type_scat_dispersion_imag
_atom_type_scat_source
C C 0.0033 0.0016 'International Tables Vol C Tables 4.2.6.8 and 6.1.1.4'
H H 0.0000 0.0000 'International Tables Vol C Tables 4.2.6.8 and 6.1.1.4'
N N 0.0061 0.0033 'International Tables Vol C Tables 4.2.6.8 and 6.1.1.4'
O O 0.0106 0.0060 'International Tables Vol C Tables 4.2.6.8 and 6.1.1.4'
S S 0.1246 0.1234 'International Tables Vol C Tables 4.2.6.8 and 6.1.1.4'
Cl Cl 0.1484 0.1585 'International Tables Vol C Tables 4.2.6.8 and 6.1.1.4'

loop_
_geom_angle_atom_site_label_1
_geom_angle_atom_site_label_2
_geom_angle_atom_site_label_3
_geom_angle
O3 S1 O2 121.16(15)
O3 S1 N2 106.42(13)
O2 S1 N2 104.45(13)
O3 S1 C17 108.35(14)
O2 S1 C17 107.96(16)
N2 S1 C17 107.81(12)
O6 S2 O5 121.23(17)
O6 S2 N4 106.42(14)
O5 S2 N4 105.04(15)
O6 S2 C40 107.81(16)
O5 S2 C40 108.91(17)
N4 S2 C40 106.53(13)
C3 N1 C2 119.3(2)
C5 N2 C4 108.77(19)
C5 N2 S1 127.41(17)
C4 N2 S1 121.93(18)
C26 N3 C25 117.6(3)
C28 N4 C27 108.4(2)
C28 N4 S2 123.2(2)
C27 N4 S2 120.4(2)
C3 O1 C4 121.3(2)
C26 O4 C27 120.5(2)
C6 C1 C2 118.5(2)
C6 C1 C4 102.4(2)
C2 C1 C4 112.4(2)
C6 C1 Cl1 107.96(17)
C2 C1 Cl1 107.45(18)
C4 C1 Cl1 107.68(18)
N1 C2 C1 112.2(2)
N1 C2 H2A 109.2
C1 C2 H2A 109.2
N1 C2 H2B 109.2
C1 C2 H2B 109.2
H2A C2 H2B 107.9
N1 C3 O1 126.4(3)
N1 C3 C11 122.6(2)
O1 C3 C11 110.9(2)
O1 C4 N2 108.3(2)
O1 C4 C1 111.6(2)
N2 C4 C1 103.3(2)
O1 C4 H4 111.1
N2 C4 H4 111.1
C1 C4 H4 111.1
C10 C5 C6 120.5(3)
C10 C5 N2 131.2(2)
C6 C5 N2 108.3(2)
C7 C6 C5 120.8(2)
C7 C6 C1 129.7(3)
C5 C6 C1 109.4(2)
C6 C7 C8 118.6(3)
C6 C7 H7 120.7
C8 C7 H7 120.7
C9 C8 C7 120.1(3)
C9 C8 H8 119.9
C7 C8 H8 119.9
C8 C9 C10 122.4(3)
C8 C9 H9 118.8
C10 C9 H9 118.8
C9 C10 C5 117.6(3)
C9 C10 H10 121.2
C5 C10 H10 121.2
C16 C11 C12 117.8(3)
C16 C11 C3 120.4(2)
C12 C11 C3 121.7(2)
C13 C12 C11 121.0(3)
C13 C12 H12 119.5
C11 C12 H12 119.5
C14 C13 C12 120.5(3)
C14 C13 H13 119.7
C12 C13 H13 119.7
C13 C14 C15 119.4(3)
C13 C14 H14 120.3
C15 C14 H14 120.3
C14 C15 C16 120.9(3)
C14 C15 H15 119.5
C16 C15 H15 119.5
C15 C16 C11 120.3(3)
C15 C16 H16 119.8
C11 C16 H16 119.8
C18 C17 C22 120.0(3)
C18 C17 S1 119.5(3)
C22 C17 S1 120.4(3)
C17 C18 C19 119.7(3)
C17 C18 H18 120.1
C19 C18 H18 120.1
C20 C19 C18 120.9(4)
C20 C19 H19 119.5
C18 C19 H19 119.5
C19 C20 C21 117.9(3)
C19 C20 C23 120.9(4)
C21 C20 C23 121.3(4)
C22 C21 C20 122.3(4)
C22 C21 H21 118.8
C20 C21 H21 118.8
C21 C22 C17 119.1(4)
C21 C22 H22 120.4
C17 C22 H22 120.4
C20 C23 H23A 109.5
C20 C23 H23B 109.5
H23A C23 H23B 109.5
C20 C23 H23C 109.5
H23A C23 H23C 109.5
H23B C23 H23C 109.5
C29 C24 C25 116.4(3)
C29 C24 C27 103.1(2)
C25 C24 C27 112.2(3)
C29 C24 Cl2 107.7(2)
C25 C24 Cl2 108.23(19)
C27 C24 Cl2 108.8(2)
N3 C25 C24 111.7(2)
N3 C25 H25A 109.3
C24 C25 H25A 109.3
N3 C25 H25B 109.3
C24 C25 H25B 109.3
H25A C25 H25B 107.9
N3 C26 O4 125.7(3)
N3 C26 C34 121.8(3)
O4 C26 C34 112.4(2)
O4 C27 N4 107.3(2)
O4 C27 C24 112.9(2)
N4 C27 C24 105.5(2)
O4 C27 H27 110.3
N4 C27 H27 110.3
C24 C27 H27 110.3
C33 C28 C29 121.6(3)
C33 C28 N4 128.4(2)
C29 C28 N4 109.9(2)
C28 C29 C30 120.7(3)
C28 C29 C24 109.3(2)
C30 C29 C24 130.1(3)
C31 C30 C29 118.2(3)
C31 C30 H30 120.9
C29 C30 H30 120.9
C30 C31 C32 120.8(3)
C30 C31 H31 119.6
C32 C31 H31 119.6
C31 C32 C33 121.8(3)
C31 C32 H32 119.1
C33 C32 H32 119.1
C28 C33 C32 116.9(3)
C28 C33 H33 121.5
C32 C33 H33 121.5
C39 C34 C35 117.9(3)
C39 C34 C26 120.2(3)
C35 C34 C26 121.9(3)
C36 C35 C34 119.6(4)
C36 C35 H35 120.2
C34 C35 H35 120.2
C37 C36 C35 121.9(4)
C37 C36 H36 119.1
C35 C36 H36 119.1
C36 C37 C38 118.4(4)
C36 C37 H37 120.8
C38 C37 H37 120.8
C37 C38 C39 120.4(4)
C37 C38 H38 119.8
C39 C38 H38 119.8
C38 C39 C34 121.9(4)
C38 C39 H39 119.1
C34 C39 H39 119.1
C41 C40 C45 119.4(3)
C41 C40 S2 120.2(3)
C45 C40 S2 120.3(2)
C40 C41 C42 119.6(3)
C40 C41 H41 120.2
C42 C41 H41 120.2
C43 C42 C41 121.9(3)
C43 C42 H42 119.0
C41 C42 H42 119.0
C42 C43 C44 117.5(3)
C42 C43 C46 121.3(3)
C44 C43 C46 121.2(3)
C45 C44 C43 122.0(3)
C45 C44 H44 119.0
C43 C44 H44 119.0
C44 C45 C40 119.5(3)
C44 C45 H45 120.2
C40 C45 H45 120.2
C43 C46 H46A 109.5
C43 C46 H46B 109.5
H46A C46 H46B 109.5
C43 C46 H46C 109.5
H46A C46 H46C 109.5
H46B C46 H46C 109.5

loop_
_geom_bond_atom_site_label_1
_geom_bond_atom_site_label_2
_geom_bond_distance
S1 O3 1.423(2)
S1 O2 1.425(3)
S1 N2 1.647(2)
S1 C17 1.762(3)
S2 O6 1.416(3)
S2 O5 1.424(3)
S2 N4 1.656(3)
S2 C40 1.757(3)
Cl1 C1 1.828(3)
Cl2 C24 1.819(3)
N1 C3 1.255(3)
N1 C2 1.447(4)
N2 C5 1.421(4)
N2 C4 1.451(3)
N3 C26 1.258(4)
N3 C25 1.444(4)
N4 C28 1.432(4)
N4 C27 1.450(4)
O1 C3 1.377(3)
O1 C4 1.425(3)
O4 C26 1.371(4)
O4 C27 1.422(4)
C1 C6 1.493(4)
C1 C2 1.524(3)
C1 C4 1.528(4)
C2 H2A 0.9700
C2 H2B 0.9700
C3 C11 1.471(4)
C4 H4 0.9800
C5 C10 1.380(4)
C5 C6 1.394(3)
C6 C7 1.377(4)
C7 C8 1.378(5)
C7 H7 0.9300
C8 C9 1.371(5)
C8 H8 0.9300
C9 C10 1.378(5)
C9 H9 0.9300
C10 H10 0.9300
C11 C16 1.383(4)
C11 C12 1.387(4)
C12 C13 1.369(5)
C12 H12 0.9300
C13 C14 1.355(5)
C13 H13 0.9300
C14 C15 1.366(5)
C14 H14 0.9300
C15 C16 1.371(5)
C15 H15 0.9300
C16 H16 0.9300
C17 C18 1.366(5)
C17 C22 1.373(5)
C18 C19 1.388(5)
C18 H18 0.9300
C19 C20 1.369(5)
C19 H19 0.9300
C20 C21 1.370(6)
C20 C23 1.516(5)
C21 C22 1.368(5)
C21 H21 0.9300
C22 H22 0.9300
C23 H23A 0.9600
C23 H23B 0.9600
C23 H23C 0.9600
C24 C29 1.505(4)
C24 C25 1.513(4)
C24 C27 1.523(4)
C25 H25A 0.9700
C25 H25B 0.9700
C26 C34 1.474(4)
C27 H27 0.9800
C28 C33 1.375(4)
C28 C29 1.379(4)
C29 C30 1.383(4)
C30 C31 1.366(4)
C30 H30 0.9300
C31 C32 1.379(5)
C31 H31 0.9300
C32 C33 1.382(5)
C32 H32 0.9300
C33 H33 0.9300
C34 C39 1.375(5)
C34 C35 1.389(4)
C35 C36 1.384(6)
C35 H35 0.9300
C36 C37 1.368(7)
C36 H36 0.9300
C37 C38 1.371(6)
C37 H37 0.9300
C38 C39 1.371(6)
C38 H38 0.9300
C39 H39 0.9300
C40 C41 1.371(5)
C40 C45 1.379(4)
C41 C42 1.376(5)
C41 H41 0.9300
C42 C43 1.358(5)
C42 H42 0.9300
C43 C44 1.381(4)
C43 C46 1.502(5)
C44 C45 1.361(5)
C44 H44 0.9300
C45 H45 0.9300
C46 H46A 0.9600
C46 H46B 0.9600
C46 H46C 0.9600

loop_
_geom_torsion_atom_site_label_1
_geom_torsion_atom_site_label_2
_geom_torsion_atom_site_label_3
_geom_torsion_atom_site_label_4
_geom_torsion
O3 S1 N2 C5 -30.2(3)
O2 S1 N2 C5 -159.4(2)
C17 S1 N2 C5 85.9(2)
O3 S1 N2 C4 167.3(2)
O2 S1 N2 C4 38.0(2)
C17 S1 N2 C4 -76.6(2)
O6 S2 N4 C28 50.4(3)
O5 S2 N4 C28 -179.9(2)
C40 S2 N4 C28 -64.4(2)
O6 S2 N4 C27 -164.4(2)
O5 S2 N4 C27 -34.7(3)
C40 S2 N4 C27 80.7(2)
C3 N1 C2 C1 -29.2(4)
C6 C1 C2 N1 -72.2(3)
C4 C1 C2 N1 47.0(3)
Cl1 C1 C2 N1 165.28(19)
C2 N1 C3 O1 2.1(4)
C2 N1 C3 C11 -178.3(2)
C4 O1 C3 N1 6.4(4)
C4 O1 C3 C11 -173.2(2)
C3 O1 C4 N2 126.5(2)
C3 O1 C4 C1 13.5(3)
C5 N2 C4 O1 -91.6(2)
S1 N2 C4 O1 73.9(2)
C5 N2 C4 C1 26.8(3)
S1 N2 C4 C1 -167.74(18)
C6 C1 C4 O1 89.4(2)
C2 C1 C4 O1 -38.8(3)
Cl1 C1 C4 O1 -156.94(16)
C6 C1 C4 N2 -26.7(3)
C2 C1 C4 N2 -154.9(2)
Cl1 C1 C4 N2 86.9(2)
C4 N2 C5 C10 166.3(3)
S1 N2 C5 C10 1.9(4)
C4 N2 C5 C6 -15.9(3)
S1 N2 C5 C6 179.71(19)
C10 C5 C6 C7 -0.9(4)
N2 C5 C6 C7 -179.0(2)
C10 C5 C6 C1 175.6(2)
N2 C5 C6 C1 -2.5(3)
C2 C1 C6 C7 -41.2(4)
C4 C1 C6 C7 -165.4(3)
Cl1 C1 C6 C7 81.1(3)
C2 C1 C6 C5 142.7(2)
C4 C1 C6 C5 18.5(3)
Cl1 C1 C6 C5 -95.0(2)
C5 C6 C7 C8 0.2(4)
C1 C6 C7 C8 -175.5(3)
C6 C7 C8 C9 1.2(5)
C7 C8 C9 C10 -1.9(5)
C8 C9 C10 C5 1.2(5)
C6 C5 C10 C9 0.2(4)
N2 C5 C10 C9 177.9(3)
N1 C3 C11 C16 23.1(4)
O1 C3 C11 C16 -157.3(3)
N1 C3 C11 C12 -153.4(3)
O1 C3 C11 C12 26.2(4)
C16 C11 C12 C13 -0.9(5)
C3 C11 C12 C13 175.7(3)
C11 C12 C13 C14 -0.2(6)
C12 C13 C14 C15 1.8(6)
C13 C14 C15 C16 -2.3(6)
C14 C15 C16 C11 1.3(6)
C12 C11 C16 C15 0.3(5)
C3 C11 C16 C15 -176.3(3)
O3 S1 C17 C18 38.5(3)
O2 S1 C17 C18 171.4(2)
N2 S1 C17 C18 -76.3(3)
O3 S1 C17 C22 -138.3(2)
O2 S1 C17 C22 -5.4(3)
N2 S1 C17 C22 106.9(3)
C22 C17 C18 C19 -1.3(5)
S1 C17 C18 C19 -178.1(3)
C17 C18 C19 C20 1.5(5)
C18 C19 C20 C21 -1.6(6)
C18 C19 C20 C23 178.6(4)
C19 C20 C21 C22 1.4(6)
C23 C20 C21 C22 -178.7(4)
C20 C21 C22 C17 -1.2(6)
C18 C17 C22 C21 1.1(5)
S1 C17 C22 C21 178.0(3)
C26 N3 C25 C24 -37.3(4)
C29 C24 C25 N3 -69.1(4)
C27 C24 C25 N3 49.3(3)
Cl2 C24 C25 N3 169.5(2)
C25 N3 C26 O4 2.0(4)
C25 N3 C26 C34 -174.7(2)
C27 O4 C26 N3 21.4(4)
C27 O4 C26 C34 -161.7(2)
C26 O4 C27 N4 110.5(3)
C26 O4 C27 C24 -5.3(4)
C28 N4 C27 O4 -102.6(3)
S2 N4 C27 O4 107.7(2)
C28 N4 C27 C24 18.1(3)
S2 N4 C27 C24 -131.7(2)
C29 C24 C27 O4 97.8(3)
C25 C24 C27 O4 -28.3(3)
Cl2 C24 C27 O4 -148.0(2)
C29 C24 C27 N4 -19.2(3)
C25 C24 C27 N4 -145.2(2)
Cl2 C24 C27 N4 95.1(2)
C27 N4 C28 C33 167.3(3)
S2 N4 C28 C33 -43.9(4)
C27 N4 C28 C29 -9.5(3)
S2 N4 C28 C29 139.2(2)
C33 C28 C29 C30 0.0(4)
N4 C28 C29 C30 177.1(3)
C33 C28 C29 C24 179.5(2)
N4 C28 C29 C24 -3.4(3)
C25 C24 C29 C28 137.4(3)
C27 C24 C29 C28 14.1(3)
Cl2 C24 C29 C28 -100.9(2)
C25 C24 C29 C30 -43.2(4)
C27 C24 C29 C30 -166.5(3)
Cl2 C24 C29 C30 78.5(3)
C28 C29 C30 C31 0.9(4)
C24 C29 C30 C31 -178.5(3)
C29 C30 C31 C32 -0.4(5)
C30 C31 C32 C33 -1.0(5)
C29 C28 C33 C32 -1.3(4)
N4 C28 C33 C32 -177.9(3)
C31 C32 C33 C28 1.9(5)
N3 C26 C34 C39 -13.3(4)
O4 C26 C34 C39 169.6(3)
N3 C26 C34 C35 164.8(3)
O4 C26 C34 C35 -12.2(4)
C39 C34 C35 C36 -0.4(5)
C26 C34 C35 C36 -178.6(3)
C34 C35 C36 C37 0.4(6)
C35 C36 C37 C38 0.2(7)
C36 C37 C38 C39 -0.7(6)
C37 C38 C39 C34 0.7(6)
C35 C34 C39 C38 -0.1(5)
C26 C34 C39 C38 178.2(3)
O6 S2 C40 C41 152.5(3)
O5 S2 C40 C41 19.2(3)
N4 S2 C40 C41 -93.6(3)
O6 S2 C40 C45 -30.2(3)
O5 S2 C40 C45 -163.5(3)
N4 S2 C40 C45 83.6(3)
C45 C40 C41 C42 0.1(6)
S2 C40 C41 C42 177.3(3)
C40 C41 C42 C43 0.8(7)
C41 C42 C43 C44 -0.8(6)
C41 C42 C43 C46 180.0(4)
C42 C43 C44 C45 0.1(6)
C46 C43 C44 C45 179.3(4)
C43 C44 C45 C40 0.8(6)
C41 C40 C45 C44 -0.8(5)
S2 C40 C45 C44 -178.1(3)
